data_7248093
loop_
_publ_author_name
'Milone, Marco'
'Pisagatti, Ilenia'
'Gattuso, Giuseppe'
'Notti, Anna'
'Parisi, Melchiorre F.'
'Brancatelli, Giovanna'
'Hickey, Neal'
'Geremia, Silvano'

_publ_section_title
;
 Influence of H-bond competitors on the solvent-dependent structures of an
 octaurea-calix[4]tube
;
_journal_issue 7
_journal_name_full 'RSC Advances'
_journal_page_first 4448
_journal_page_last 4455
_journal_paper_doi 10.1039/D3RA08764F
_journal_volume 14
_journal_year 2024
_chemical_formula_moiety 'C128  H120  N16  O16, 9.2 (C2 H6 O1 S1)'
_chemical_formula_sum 'C146.4 H175.2 N16 O25.2 S9.2'
_chemical_formula_weight 2857.17
_space_group_crystal_system triclinic
_space_group_IT_number 2
_space_group_name_Hall '-P 1'
_space_group_name_H-M_alt 'P -1'
_atom_sites_solution_hydrogens mixed
_audit_creation_method SHELXL-2018/3
_audit_update_record
;
2023-10-06 deposited with the CCDC.	2024-01-22 downloaded from the CCDC.
;
_cell_angle_alpha 91.255(5)
_cell_angle_beta 91.14(3)
_cell_angle_gamma 103.68(3)
_cell_formula_units_Z 1
_cell_length_a 12.729(9)
_cell_length_b 15.650(3)
_cell_length_c 19.849(5)
_cell_measurement_reflns_used 20735
_cell_measurement_temperature 100(2)
_cell_measurement_theta_max 25.940
_cell_measurement_theta_min 1.011
_cell_volume 3840(3)
_computing_cell_refinement 'XDS, Kabsch 2010'
_computing_data_collection 'Elettra XRD1 Data Collection SW'
_computing_data_reduction XDS
_computing_structure_refinement 'SHELXL-2018/3 (Sheldrick, 2018)'
_diffrn_ambient_temperature 100(2)
_diffrn_measured_fraction_theta_full 0.968
_diffrn_measured_fraction_theta_max 0.959
_diffrn_measurement_device_type 'Dectris Pilatus 2M'
_diffrn_measurement_method 'Rotating Crystal'
_diffrn_radiation_type synchrotron
_diffrn_radiation_wavelength 0.700
_diffrn_reflns_av_R_equivalents 0.0958
_diffrn_reflns_av_unetI/netI 0.0727
_diffrn_reflns_Laue_measured_fraction_full 0.968
_diffrn_reflns_Laue_measured_fraction_max 0.959
_diffrn_reflns_limit_h_max 15
_diffrn_reflns_limit_h_min -15
_diffrn_reflns_limit_k_max 19
_diffrn_reflns_limit_k_min -19
_diffrn_reflns_limit_l_max 24
_diffrn_reflns_limit_l_min -24
_diffrn_reflns_number 81832
_diffrn_reflns_point_group_measured_fraction_full 0.968
_diffrn_reflns_point_group_measured_fraction_max 0.959
_diffrn_reflns_theta_full 24.835
_diffrn_reflns_theta_max 25.940
_diffrn_reflns_theta_min 1.011
_diffrn_source Elettra
_exptl_absorpt_coefficient_mu 0.193
_exptl_crystal_colour colourless
_exptl_crystal_density_diffrn 1.236
_exptl_crystal_density_method 'not measured'
_exptl_crystal_description prism
_exptl_crystal_F_000 1514
_exptl_crystal_size_max 0.100
_exptl_crystal_size_mid 0.050
_exptl_crystal_size_min 0.020
_refine_diff_density_max 0.720
_refine_diff_density_min -0.383
_refine_diff_density_rms 0.094
_refine_ls_extinction_coef 0.0027(13)
_refine_ls_extinction_expression Fc^*^=kFc[1+0.001xFc^2^\l^3^/sin(2\q)]^-1/4^
_refine_ls_extinction_method 'SHELXL-2018/3 (Sheldrick 2018)'
_refine_ls_goodness_of_fit_ref 1.007
_refine_ls_hydrogen_treatment constr
_refine_ls_matrix_type full
_refine_ls_number_parameters 1019
_refine_ls_number_reflns 15039
_refine_ls_number_restraints 0
_refine_ls_restrained_S_all 1.007
_refine_ls_R_factor_all 0.1571
_refine_ls_R_factor_gt 0.1229
_refine_ls_shift/su_max 0.008
_refine_ls_shift/su_mean 0.000
_refine_ls_structure_factor_coef Fsqd
_refine_ls_weighting_details 'w=1/[\s^2^(Fo^2^)+(0.2000P)^2^+4.0000P] where P=(Fo^2^+2Fc^2^)/3'
_refine_ls_weighting_scheme calc
_refine_ls_wR_factor_gt 0.3308
_refine_ls_wR_factor_ref 0.3694
_reflns_Friedel_coverage 0.000
_reflns_number_gt 9391
_reflns_number_total 15039
_reflns_threshold_expression 'I > 2\s(I)'
_cod_data_source_file d3ra08764f2.cif
_cod_data_source_block shelx
_cod_original_formula_sum 'C146.40 H175.20 N16 O25.20 S9.20'
_cod_database_code 7248093
_shelx_shelxl_version_number 2018/3
_shelx_space_group_comment
;
The symmetry employed for this shelxl refinement is uniquely defined
by the following loop, which should always be used as a source of
symmetry information in preference to the above space-group names.
They are only intended as comments.
;
_shelx_estimated_absorpt_t_min 0.981
_shelx_estimated_absorpt_t_max 0.996

loop_
_space_group_symop_operation_xyz
'x, y, z'
'-x, -y, -z'

loop_
_atom_site_label
_atom_site_type_symbol
_atom_site_fract_x
_atom_site_fract_y
_atom_site_fract_z
_atom_site_U_iso_or_equiv
_atom_site_adp_type
_atom_site_occupancy
_atom_site_site_symmetry_order
_atom_site_calc_flag
_atom_site_refinement_flags_posn
_atom_site_refinement_flags_adp
_atom_site_refinement_flags_occupancy
_atom_site_disorder_assembly
_atom_site_disorder_group
C1 C 0.3785(3) 0.2756(3) 0.3535(2) 0.0638(11) Uani 1 1 d . . . . .
C2 C 0.2991(3) 0.2458(4) 0.3016(3) 0.0720(13) Uani 1 1 d . . . . .
H2 H 0.244526 0.193492 0.306914 0.086 Uiso 1 1 calc R U . . .
C3 C 0.3012(4) 0.2932(4) 0.2432(3) 0.0761(14) Uani 1 1 d . . . . .
C4 C 0.3778(4) 0.3719(4) 0.2366(3) 0.0750(13) Uani 1 1 d . . . . .
H4 H 0.376850 0.405341 0.197323 0.090 Uiso 1 1 calc R U . . .
C5 C 0.4566(3) 0.4026(4) 0.2877(2) 0.0680(12) Uani 1 1 d . . . . .
C6 C 0.4595(3) 0.3517(3) 0.3432(2) 0.0610(11) Uani 1 1 d . . . . .
C7 C 0.4736(3) 0.5662(4) 0.2768(3) 0.0723(13) Uani 1 1 d . . . . .
C8 C 0.4598(4) 0.6054(4) 0.2168(3) 0.0767(13) Uani 1 1 d . . . . .
H8 H 0.489916 0.588065 0.176809 0.092 Uiso 1 1 calc R U . . .
C9 C 0.4012(4) 0.6710(4) 0.2148(3) 0.0771(13) Uani 1 1 d . . . . .
C10 C 0.3538(4) 0.6941(4) 0.2737(3) 0.0738(12) Uani 1 1 d . . . . .
H10 H 0.313274 0.737756 0.272354 0.089 Uiso 1 1 calc R U . . .
C11 C 0.3658(3) 0.6538(3) 0.3332(2) 0.0676(12) Uani 1 1 d . . . . .
C12 C 0.4291(3) 0.5918(3) 0.3354(2) 0.0665(12) Uani 1 1 d . . . . .
C13 C 0.2132(3) 0.5988(3) 0.4098(2) 0.0602(10) Uani 1 1 d . . . . .
C14 C 0.1274(3) 0.5750(3) 0.3622(3) 0.0636(11) Uani 1 1 d . . . . .
H14 H 0.126108 0.609286 0.323470 0.076 Uiso 1 1 calc R U . . .
C15 C 0.0441(3) 0.5008(3) 0.3721(2) 0.0613(11) Uani 1 1 d . . . . .
C16 C 0.0493(3) 0.4499(3) 0.4265(3) 0.0652(12) Uani 1 1 d . . . . .
H16 H -0.006070 0.398000 0.431413 0.078 Uiso 1 1 calc R U . . .
C17 C 0.1330(3) 0.4711(3) 0.4753(2) 0.0604(11) Uani 1 1 d . . . . .
C18 C 0.2132(3) 0.5493(3) 0.4665(2) 0.0580(10) Uani 1 1 d . . . . .
C19 C 0.1497(3) 0.3212(3) 0.5043(2) 0.0595(10) Uani 1 1 d . . . . .
C20 C 0.0607(3) 0.2501(3) 0.4982(2) 0.0609(10) Uani 1 1 d . . . . .
H20 H -0.007114 0.255880 0.514355 0.073 Uiso 1 1 calc R U . . .
C21 C 0.0691(3) 0.1703(3) 0.4688(2) 0.0611(10) Uani 1 1 d . . . . .
C22 C 0.1691(3) 0.1623(3) 0.4448(2) 0.0598(10) Uani 1 1 d . . . . .
H22 H 0.174695 0.108311 0.424085 0.072 Uiso 1 1 calc R U . . .
C23 C 0.2604(3) 0.2316(3) 0.4504(2) 0.0596(10) Uani 1 1 d . . . . .
C24 C 0.2502(3) 0.3105(3) 0.4819(2) 0.0616(10) Uani 1 1 d . . . . .
C25 C 0.5334(4) 0.4924(4) 0.2784(3) 0.0778(14) Uani 1 1 d . . . . .
H25A H 0.587846 0.504406 0.315896 0.093 Uiso 1 1 calc R U . . .
H25B H 0.572156 0.491338 0.235805 0.093 Uiso 1 1 calc R U . . .
C26 C 0.3062(3) 0.6749(3) 0.3945(2) 0.0656(11) Uani 1 1 d . . . . .
H26A H 0.356874 0.688002 0.433916 0.079 Uiso 1 1 calc R U . . .
H26B H 0.278399 0.727833 0.386159 0.079 Uiso 1 1 calc R U . . .
C27 C 0.1372(4) 0.4095(3) 0.5314(2) 0.0674(12) Uani 1 1 d . . . . .
H27A H 0.069892 0.400947 0.557213 0.081 Uiso 1 1 calc R U . . .
H27B H 0.198797 0.435563 0.562450 0.081 Uiso 1 1 calc R U . . .
C28 C 0.3653(3) 0.2274(3) 0.4179(2) 0.0656(11) Uani 1 1 d . . . . .
H28A H 0.426554 0.253505 0.449216 0.079 Uiso 1 1 calc R U . . .
H28B H 0.366356 0.165114 0.408894 0.079 Uiso 1 1 calc R U . . .
C29 C 0.6292(5) 0.3398(7) 0.3897(4) 0.146(4) Uani 1 1 d . . . . .
H29A H 0.602137 0.277168 0.400792 0.175 Uiso 1 1 calc R U . . .
H29B H 0.653727 0.340978 0.342607 0.175 Uiso 1 1 calc R U . . .
C30^a C 0.5136(6) 0.6123(6) 0.4475(4) 0.0716(18) Uani 0.7 1 d . . P A 1
H30A^a H 0.520919 0.674538 0.435858 0.086 Uiso 0.7 1 calc R U P A 1
H30B^a H 0.480873 0.602869 0.492408 0.086 Uiso 0.7 1 calc R U P A 1
C30^b C 0.5491(12) 0.5584(11) 0.4198(8) 0.068(4) Uani 0.3 1 d . . P A 2
H30C^b H 0.602385 0.571201 0.383534 0.082 Uiso 0.3 1 calc R U P A 2
H30D^b H 0.555668 0.503732 0.441971 0.082 Uiso 0.3 1 calc R U P A 2
C31 C 0.2822(4) 0.6266(4) 0.5698(3) 0.0826(16) Uani 1 1 d . . . . .
H31A H 0.254575 0.676386 0.552813 0.099 Uiso 1 1 calc R U . . .
H31B H 0.225335 0.591279 0.597872 0.099 Uiso 1 1 calc R U . . .
C32^a C 0.3802(5) 0.4094(4) 0.5519(3) 0.0633(16) Uani 0.7 1 d . . P B 1
H32A^a H 0.333367 0.377071 0.586803 0.076 Uiso 0.7 1 calc R U P B 1
H32B^a H 0.387570 0.473328 0.559311 0.076 Uiso 0.7 1 calc R U P B 1
C32^b C 0.4345(11) 0.3669(11) 0.5305(9) 0.066(4) Uani 0.3 1 d . . P B 2
H32C^b H 0.415251 0.309723 0.553173 0.079 Uiso 0.3 1 calc R U P B 2
H32D^b H 0.500047 0.369565 0.503892 0.079 Uiso 0.3 1 calc R U P B 2
C33 C 0.1617(5) 0.1863(5) 0.1781(3) 0.0902(17) Uani 1 1 d . . . . .
C34 C 0.4284(5) 0.7125(4) 0.0952(3) 0.0809(14) Uani 1 1 d . . . . .
C35 C -0.0808(3) 0.5189(4) 0.2785(3) 0.0714(13) Uani 1 1 d . . . . .
C36 C -0.1245(4) 0.0968(3) 0.4653(3) 0.0789(14) Uani 1 1 d . . . . .
C37 C -0.0004(5) 0.1086(5) 0.1104(3) 0.0896(17) Uani 1 1 d . . . . .
C38 C -0.0965(5) 0.1187(6) 0.0897(4) 0.118(2) Uani 1 1 d . . . . .
H38 H -0.110731 0.175595 0.090599 0.141 Uiso 1 1 calc R U . . .
C39 C -0.1783(6) 0.0447(7) 0.0663(4) 0.126(3) Uani 1 1 d . . . . .
H39 H -0.247324 0.053433 0.053619 0.152 Uiso 1 1 calc R U . . .
C40 C -0.1626(8) -0.0333(6) 0.0615(5) 0.133(3) Uani 1 1 d . . . . .
C41 C -0.0692(12) -0.0421(7) 0.0881(9) 0.236(9) Uani 1 1 d . . . . .
H41 H -0.055893 -0.099201 0.090251 0.283 Uiso 1 1 calc R U . . .
C42 C 0.0082(10) 0.0282(7) 0.1124(7) 0.191(6) Uani 1 1 d . . . . .
H42 H 0.072389 0.017373 0.131925 0.229 Uiso 1 1 calc R U . . .
C43 C 0.4094(4) 0.7695(4) -0.0194(3) 0.0793(14) Uani 1 1 d . . . . .
C44 C 0.5054(5) 0.7611(4) -0.0450(3) 0.0841(15) Uani 1 1 d . . . . .
H44 H 0.557071 0.742934 -0.016990 0.101 Uiso 1 1 calc R U . . .
C45 C 0.5267(6) 0.7792(5) -0.1115(3) 0.0956(17) Uani 1 1 d . . . . .
H45 H 0.594121 0.774310 -0.128771 0.115 Uiso 1 1 calc R U . . .
C46 C 0.4521(5) 0.8045(5) -0.1542(3) 0.0942(17) Uani 1 1 d . . . . .
C47 C 0.3585(6) 0.8111(5) -0.1272(3) 0.0992(19) Uani 1 1 d . . . . .
H47 H 0.306317 0.828393 -0.155312 0.119 Uiso 1 1 calc R U . . .
C48 C 0.3342(5) 0.7940(5) -0.0611(3) 0.0975(18) Uani 1 1 d . . . . .
H48 H 0.266572 0.799030 -0.044267 0.117 Uiso 1 1 calc R U . . .
C49 C -0.2135(4) 0.4968(4) 0.1818(3) 0.0825(15) Uani 1 1 d . . . . .
C50 C -0.2248(4) 0.5780(5) 0.1721(3) 0.0918(17) Uani 1 1 d . . . . .
H50 H -0.199126 0.622332 0.205986 0.110 Uiso 1 1 calc R U . . .
C51 C -0.2733(4) 0.5993(5) 0.1135(3) 0.0954(17) Uani 1 1 d . . . . .
H51 H -0.281328 0.657739 0.108639 0.114 Uiso 1 1 calc R U . . .
C52 C -0.3094(6) 0.5394(5) 0.0631(4) 0.110(2) Uani 1 1 d . . . . .
C53 C -0.3034(13) 0.4580(6) 0.0748(5) 0.206(7) Uani 1 1 d . . . . .
H53 H -0.329529 0.413813 0.040940 0.247 Uiso 1 1 calc R U . . .
C54 C -0.2599(10) 0.4341(6) 0.1349(5) 0.173(5) Uani 1 1 d . . . . .
H54 H -0.263017 0.373980 0.142922 0.208 Uiso 1 1 calc R U . . .
C55 C -0.3041(4) 0.0008(3) 0.4319(3) 0.0762(14) Uani 1 1 d . . . . .
C56 C -0.3578(5) 0.0649(4) 0.4172(5) 0.132(3) Uani 1 1 d . . . . .
H56 H -0.319169 0.124776 0.417519 0.158 Uiso 1 1 calc R U . . .
C57 C -0.4661(5) 0.0434(5) 0.4020(6) 0.150(4) Uani 1 1 d . . . . .
H57 H -0.501459 0.089066 0.392572 0.180 Uiso 1 1 calc R U . . .
C58 C -0.5252(4) -0.0421(4) 0.4000(4) 0.109(2) Uani 1 1 d . . . . .
C59 C -0.4703(5) -0.1060(4) 0.4111(4) 0.107(2) Uani 1 1 d . . . . .
H59 H -0.508437 -0.166029 0.408360 0.128 Uiso 1 1 calc R U . . .
C60 C -0.3601(4) -0.0849(3) 0.4262(3) 0.0886(17) Uani 1 1 d . . . . .
H60 H -0.323405 -0.130528 0.432596 0.106 Uiso 1 1 calc R U . . .
C61 C -0.2539(10) -0.1113(7) 0.0359(7) 0.194(6) Uani 1 1 d . . . . .
H61A H -0.319396 -0.090864 0.025692 0.291 Uiso 1 1 d R U . . .
H61B H -0.269264 -0.156068 0.070394 0.291 Uiso 1 1 d R U . . .
H61C H -0.230416 -0.136610 -0.005103 0.291 Uiso 1 1 d R U . . .
C62 C 0.4735(8) 0.8225(6) -0.2283(3) 0.124(3) Uani 1 1 d . . . . .
H62A H 0.460998 0.766506 -0.253775 0.186 Uiso 1 1 d R U . . .
H62B H 0.548469 0.855430 -0.233632 0.186 Uiso 1 1 d R U . . .
H62C H 0.424209 0.857034 -0.245365 0.186 Uiso 1 1 d R U . . .
C63 C -0.3590(10) 0.5668(7) -0.0006(5) 0.161(4) Uani 1 1 d . . . . .
H63A H -0.354790 0.524985 -0.037379 0.241 Uiso 1 1 d R U . . .
H63B H -0.318804 0.625804 -0.012334 0.241 Uiso 1 1 d R U . . .
H63C H -0.434875 0.567127 0.006505 0.241 Uiso 1 1 d R U . . .
C64 C -0.6461(5) -0.0640(6) 0.3807(6) 0.139(3) Uani 1 1 d . . . . .
H64A H -0.666613 -0.011187 0.364851 0.208 Uiso 1 1 d R U . . .
H64B H -0.687640 -0.085306 0.420563 0.208 Uiso 1 1 d R U . . .
H64C H -0.661441 -0.109750 0.345019 0.208 Uiso 1 1 d R U . . .
N1 N 0.2232(3) 0.2674(3) 0.1898(2) 0.0827(12) Uani 1 1 d . . . . .
H1 H 0.214674 0.308441 0.162029 0.099 Uiso 1 1 calc R U . . .
N2 N 0.0805(4) 0.1834(4) 0.1320(3) 0.0954(15) Uani 1 1 d . . . . .
H2A H 0.077925 0.233540 0.113636 0.114 Uiso 1 1 calc R U . . .
N3 N 0.3800(4) 0.7133(4) 0.1564(3) 0.0941(14) Uani 1 1 d . . . . .
H3 H 0.330242 0.743681 0.159236 0.113 Uiso 1 1 calc R U . . .
N4 N 0.3787(4) 0.7531(4) 0.0480(3) 0.0948(14) Uani 1 1 d . . . . .
H4A H 0.321538 0.770948 0.061077 0.114 Uiso 1 1 calc R U . . .
N5 N -0.0447(3) 0.4718(3) 0.3258(2) 0.0699(10) Uani 1 1 d . . . . .
H5 H -0.080286 0.416462 0.328506 0.084 Uiso 1 1 calc R U . . .
N6 N -0.1654(3) 0.4688(3) 0.2394(2) 0.0822(12) Uani 1 1 d . . . . .
H6 H -0.191697 0.414305 0.251626 0.099 Uiso 1 1 calc R U . . .
N7 N -0.0186(3) 0.0966(2) 0.4588(2) 0.0675(10) Uani 1 1 d . . . . .
H7 H -0.003403 0.046312 0.447267 0.081 Uiso 1 1 calc R U . . .
N8 N -0.1917(3) 0.0170(3) 0.4443(2) 0.0751(11) Uani 1 1 d . . . . .
H8A H -0.161410 -0.027572 0.438105 0.090 Uiso 1 1 calc R U . . .
O1 O 0.5417(2) 0.3787(2) 0.39119(15) 0.0606(7) Uani 1 1 d . . . . .
O2 O 0.4422(2) 0.5506(2) 0.39389(16) 0.0695(8) Uani 1 1 d . . . . .
O3 O 0.2971(2) 0.57385(19) 0.51410(15) 0.0596(7) Uani 1 1 d . . . . .
O4 O 0.3375(2) 0.3810(2) 0.48472(16) 0.0659(8) Uani 1 1 d . . . . .
O5 O 0.1753(6) 0.1220(4) 0.2048(4) 0.173(3) Uani 1 1 d . . . . .
O6 O 0.5047(4) 0.6821(4) 0.0852(2) 0.1208(17) Uani 1 1 d . . . . .
O7 O -0.0466(3) 0.5962(3) 0.2718(2) 0.0930(12) Uani 1 1 d . . . . .
O8 O -0.1580(3) 0.1585(3) 0.4843(4) 0.143(2) Uani 1 1 d . . . . .
S_1^a S -0.10096(19) 0.23985(16) 0.25978(11) 0.0960(7) Uani 0.75 1 d . . P C 1
S_1^b S -0.1081(5) 0.2155(5) 0.3330(3) 0.0908(16) Uani 0.25 1 d . . P C 2
O_1 O -0.1679(3) 0.2941(3) 0.2919(2) 0.0923(12) Uani 1 1 d . . . . .
C1_1 C -0.1527(8) 0.1291(6) 0.2772(6) 0.150(4) Uani 1 1 d . . . . .
H1A_1 H -0.187772 0.124570 0.320875 0.225 Uiso 1 1 d R U . C .
H1B_1 H -0.093698 0.098677 0.278474 0.225 Uiso 1 1 d R U . . .
H1C_1 H -0.205726 0.102037 0.241837 0.225 Uiso 1 1 d R U . . .
C2_1 C 0.0199(5) 0.2554(6) 0.3105(4) 0.117(2) Uani 1 1 d . . . . .
H2A_1 H 0.067004 0.313204 0.301990 0.176 Uiso 1 1 d R U . C .
H2B_1 H 0.057586 0.209383 0.299217 0.176 Uiso 1 1 d R U . . .
H2C_1 H 0.001320 0.252255 0.358222 0.176 Uiso 1 1 d R U . . .
S_2 S 0.07687(17) 0.77170(17) 0.08506(12) 0.0890(7) Uani 0.65 1 d . . P . .
O_2 O 0.1517(5) 0.7248(6) 0.0556(3) 0.120(3) Uani 0.65 1 d . . P . .
C1_2 C 0.0439(9) 0.7266(9) 0.1633(5) 0.116(4) Uani 0.65 1 d . . P . .
H1A_2 H 0.007493 0.664186 0.157398 0.174 Uiso 0.65 1 d R U P . .
H1B_2 H -0.004333 0.757817 0.185890 0.174 Uiso 0.65 1 d R U P . .
H1C_2 H 0.110111 0.732366 0.190863 0.174 Uiso 0.65 1 d R U P . .
C2_2 C -0.0516(8) 0.7241(10) 0.0440(6) 0.126(4) Uani 0.65 1 d . . P . .
H2A_2 H -0.043393 0.725412 -0.005002 0.189 Uiso 0.65 1 d R U P . .
H2B_2 H -0.104195 0.757874 0.056857 0.189 Uiso 0.65 1 d R U P . .
H2C_2 H -0.077148 0.663102 0.057707 0.189 Uiso 0.65 1 d R U P . .
S_3 S 0.35014(19) 0.95114(16) 0.18051(14) 0.0828(6) Uani 0.6 1 d . . P . .
O_3 O 0.2825(4) 0.8600(4) 0.1884(3) 0.0737(14) Uani 0.6 1 d . . P . .
C1_3 C 0.3355(14) 0.9742(9) 0.1058(10) 0.154(6) Uani 0.6 1 d . . P . .
H1A_3 H 0.404542 0.981495 0.083069 0.231 Uiso 0.6 1 d R U P . .
H1B_3 H 0.311490 1.029194 0.104232 0.231 Uiso 0.6 1 d R U P . .
H1C_3 H 0.281196 0.926864 0.083121 0.231 Uiso 0.6 1 d R U P . .
C2_3 C 0.4812(10) 0.9422(9) 0.1798(9) 0.129(5) Uani 0.6 1 d . . P . .
H2A_3 H 0.494949 0.906713 0.217603 0.194 Uiso 0.6 1 d R U P . .
H2B_3 H 0.529465 1.001059 0.184170 0.194 Uiso 0.6 1 d R U P . .
H2C_3 H 0.494432 0.913997 0.137309 0.194 Uiso 0.6 1 d R U P . .
S_4 S 0.0598(2) -0.0888(2) 0.35101(17) 0.1334(13) Uani 0.75 1 d . . P . .
O_4 O -0.0351(4) -0.0579(4) 0.3731(3) 0.0952(16) Uani 0.75 1 d . . P . .
C1_4 C 0.0757(9) -0.0630(7) 0.2696(8) 0.140(5) Uani 0.75 1 d . . P . .
H1A_4 H 0.007264 -0.085537 0.244564 0.210 Uiso 0.75 1 d R U P . .
H1B_4 H 0.131611 -0.089358 0.250681 0.210 Uiso 0.75 1 d R U P . .
H1C_4 H 0.097621 0.001104 0.266085 0.210 Uiso 0.75 1 d R U P . .
C2_4 C 0.0299(18) -0.2023(8) 0.3383(5) 0.200(9) Uani 0.75 1 d . . P . .
H2A_4 H 0.031151 -0.230762 0.381691 0.300 Uiso 0.75 1 d R U P . .
H2B_4 H 0.082724 -0.219133 0.308611 0.300 Uiso 0.75 1 d R U P . .
H2C_4 H -0.042533 -0.221113 0.317355 0.300 Uiso 0.75 1 d R U P . .
S_5^a S 0.7170(3) 0.8080(3) 0.2197(2) 0.1239(12) Uani 0.6 1 d . . P D 1
C1_5^a C 0.7499(16) 0.9293(12) 0.2496(10) 0.145(6) Uani 0.6 1 d . . P D 1
H1A_5^a H 0.685836 0.952767 0.242575 0.217 Uiso 0.6 1 d R U P D 1
H1B_5^a H 0.809464 0.962474 0.223186 0.217 Uiso 0.6 1 d R U P D 1
H1C_5^a H 0.771129 0.934627 0.297519 0.217 Uiso 0.6 1 d R U P D 1
S_5^b S 0.7604(15) 0.8510(19) 0.2648(10) 0.228(12) Uani 0.2 1 d . . P D 2
C1_5^b C 0.629(5) 0.860(4) 0.253(4) 0.20(3) Uani 0.2 1 d . . P D 2
H1A_5^b H 0.591051 0.804535 0.230661 0.293 Uiso 0.2 1 d R U P D 2
H1B_5^b H 0.631049 0.908539 0.222078 0.293 Uiso 0.2 1 d R U P D 2
H1C_5^b H 0.590742 0.870128 0.293613 0.293 Uiso 0.2 1 d R U P D 2
O_5 O 0.8280(6) 0.7996(5) 0.1983(4) 0.123(2) Uani 0.8 1 d . . P . .
C2_5 C 0.6997(13) 0.7570(10) 0.3010(8) 0.202(8) Uani 0.8 1 d . . P . .
H2A_5 H 0.727273 0.703591 0.299935 0.304 Uiso 0.8 1 d R U P D .
H2B_5 H 0.622573 0.741564 0.311301 0.304 Uiso 0.8 1 d R U P . .
H2C_5 H 0.739382 0.798077 0.335883 0.304 Uiso 0.8 1 d R U P . .
S_6^a S 0.0516(4) 0.4438(5) 0.1486(3) 0.1062(16) Uani 0.4 1 d . . P E 1
O_6^a O 0.0976(18) 0.3770(13) 0.1115(15) 0.141(10) Uani 0.4 1 d . . P E 1
C1_6^a C 0.017(2) 0.4771(17) 0.0799(12) 0.144(8) Uani 0.4 1 d . . P E 1
H1A_6^a H 0.076810 0.482601 0.048696 0.215 Uiso 0.4 1 d R U P E 1
H1B_6^a H -0.000443 0.534445 0.086249 0.215 Uiso 0.4 1 d R U P E 1
H1C_6^a H -0.046607 0.434444 0.061200 0.215 Uiso 0.4 1 d R U P E 1
C2_6^a C 0.166(3) 0.520(2) 0.181(3) 0.130(16) Uani 0.4 1 d . . P E 1
H2A_6^a H 0.188473 0.500286 0.224351 0.194 Uiso 0.4 1 d R U P E 1
H2B_6^a H 0.150521 0.577615 0.186611 0.194 Uiso 0.4 1 d R U P E 1
H2C_6^a H 0.225112 0.523432 0.148936 0.194 Uiso 0.4 1 d R U P E 1
S_6^b S 0.0981(5) 0.4544(6) 0.1113(5) 0.149(3) Uani 0.4 1 d . . P F 2
O_6^b O 0.135(2) 0.3636(16) 0.1059(10) 0.125(8) Uani 0.4 1 d . . P F 2
C1_6^b C 0.144(3) 0.488(3) 0.195(2) 0.136(14) Uani 0.4 1 d . . P F 2
H1D_6^b H 0.207376 0.465346 0.206724 0.204 Uiso 0.4 1 d R U P F 2
H1E_6^b H 0.086469 0.466331 0.226689 0.204 Uiso 0.4 1 d R U P F 2
H1F_6^b H 0.163773 0.552240 0.196758 0.204 Uiso 0.4 1 d R U P F 2
C2_6^b C 0.1998(13) 0.498(2) 0.1001(15) 0.23(2) Uani 0.4 1 d . . P F 2
H2D_6^b H 0.245455 0.463509 0.121745 0.352 Uiso 0.4 1 d R U P F 2
H2E_6^b H 0.217222 0.557790 0.119624 0.352 Uiso 0.4 1 d R U P F 2
H2F_6^b H 0.212935 0.500091 0.051614 0.352 Uiso 0.4 1 d R U P F 2

loop_
_atom_site_aniso_label
_atom_site_aniso_U_11
_atom_site_aniso_U_22
_atom_site_aniso_U_33
_atom_site_aniso_U_23
_atom_site_aniso_U_13
_atom_site_aniso_U_12
C1 0.0357(19) 0.079(3) 0.073(3) -0.024(2) -0.0050(17) 0.0093(18)
C2 0.041(2) 0.084(3) 0.085(3) -0.023(3) -0.008(2) 0.008(2)
C3 0.048(2) 0.109(4) 0.070(3) -0.019(3) -0.010(2) 0.019(2)
C4 0.047(2) 0.105(4) 0.071(3) -0.010(3) 0.000(2) 0.016(2)
C5 0.0372(19) 0.091(3) 0.076(3) -0.009(2) 0.0021(18) 0.016(2)
C6 0.0344(18) 0.075(3) 0.071(3) -0.016(2) 0.0020(17) 0.0096(17)
C7 0.036(2) 0.084(3) 0.088(3) 0.006(3) -0.003(2) -0.0028(19)
C8 0.054(3) 0.089(3) 0.082(3) -0.005(3) 0.004(2) 0.007(2)
C9 0.063(3) 0.081(3) 0.080(3) 0.007(3) -0.003(2) 0.004(2)
C10 0.055(2) 0.075(3) 0.084(3) 0.002(3) 0.002(2) 0.000(2)
C11 0.038(2) 0.073(3) 0.079(3) -0.002(2) -0.0054(18) -0.0105(18)
C12 0.0322(18) 0.080(3) 0.077(3) -0.003(2) -0.0028(18) -0.0064(18)
C13 0.0350(18) 0.058(2) 0.081(3) -0.017(2) -0.0010(17) -0.0001(16)
C14 0.0397(19) 0.063(2) 0.081(3) -0.016(2) -0.0045(18) 0.0020(17)
C15 0.0340(18) 0.066(2) 0.078(3) -0.020(2) -0.0025(17) 0.0033(16)
C16 0.0359(19) 0.066(3) 0.085(3) -0.024(2) 0.0053(18) -0.0036(17)
C17 0.0407(19) 0.059(2) 0.074(3) -0.021(2) 0.0062(17) -0.0002(16)
C18 0.0322(17) 0.061(2) 0.075(3) -0.022(2) -0.0018(16) 0.0015(16)
C19 0.048(2) 0.059(2) 0.061(2) -0.0109(19) 0.0007(17) -0.0052(17)
C20 0.046(2) 0.060(2) 0.068(2) -0.011(2) 0.0007(18) -0.0028(17)
C21 0.043(2) 0.057(2) 0.073(3) -0.008(2) -0.0092(18) -0.0063(17)
C22 0.049(2) 0.055(2) 0.069(2) -0.0106(19) -0.0105(18) 0.0011(17)
C23 0.0391(19) 0.065(2) 0.067(2) -0.010(2) -0.0078(17) -0.0014(17)
C24 0.049(2) 0.057(2) 0.067(2) -0.0127(19) -0.0078(18) -0.0081(17)
C25 0.040(2) 0.105(4) 0.085(3) 0.007(3) 0.006(2) 0.009(2)
C26 0.046(2) 0.066(3) 0.074(3) -0.005(2) -0.0061(19) -0.0058(18)
C27 0.055(2) 0.065(3) 0.070(3) -0.018(2) 0.007(2) -0.0064(19)
C28 0.0376(19) 0.070(3) 0.083(3) -0.013(2) -0.0102(19) 0.0020(17)
C29 0.077(4) 0.235(9) 0.146(6) -0.130(6) -0.060(4) 0.096(5)
C30^a 0.044(4) 0.101(5) 0.069(4) -0.009(4) -0.001(3) 0.017(4)
C30^b 0.044(7) 0.084(10) 0.079(10) -0.029(8) -0.003(7) 0.021(7)
C31 0.047(2) 0.102(4) 0.097(4) -0.051(3) -0.014(2) 0.019(2)
C32^a 0.038(3) 0.071(4) 0.074(4) -0.024(3) -0.005(3) 0.002(3)
C32^b 0.015(5) 0.080(10) 0.092(11) -0.013(8) -0.023(7) -0.008(6)
C33 0.085(4) 0.107(5) 0.081(3) -0.016(3) -0.025(3) 0.032(3)
C34 0.066(3) 0.096(4) 0.076(3) 0.001(3) -0.004(3) 0.011(3)
C35 0.039(2) 0.076(3) 0.092(3) -0.016(3) 0.000(2) 0.003(2)
C36 0.049(2) 0.070(3) 0.105(4) -0.021(3) 0.005(2) -0.010(2)
C37 0.071(3) 0.113(5) 0.083(3) -0.018(3) -0.018(3) 0.022(3)
C38 0.076(4) 0.125(6) 0.146(6) -0.032(5) -0.031(4) 0.019(4)
C39 0.071(4) 0.159(8) 0.141(6) -0.023(6) -0.029(4) 0.016(4)
C40 0.127(7) 0.101(5) 0.160(7) -0.013(5) -0.069(6) 0.013(5)
C41 0.237(14) 0.106(6) 0.338(19) -0.023(9) -0.202(14) 0.009(7)
C42 0.201(11) 0.117(6) 0.241(13) -0.042(7) -0.159(10) 0.029(7)
C43 0.071(3) 0.085(3) 0.075(3) -0.005(3) -0.010(2) 0.004(3)
C44 0.078(3) 0.093(4) 0.081(3) -0.007(3) -0.006(3) 0.021(3)
C45 0.098(4) 0.118(5) 0.074(3) -0.010(3) 0.000(3) 0.035(4)
C46 0.087(4) 0.112(5) 0.078(3) -0.027(3) -0.001(3) 0.014(3)
C47 0.093(4) 0.127(5) 0.071(3) -0.008(3) -0.012(3) 0.015(4)
C48 0.077(4) 0.122(5) 0.091(4) 0.001(4) -0.001(3) 0.020(3)
C49 0.051(3) 0.092(4) 0.090(4) -0.005(3) -0.009(2) -0.010(2)
C50 0.055(3) 0.110(5) 0.108(4) -0.021(4) -0.011(3) 0.017(3)
C51 0.060(3) 0.111(5) 0.111(5) -0.001(4) -0.013(3) 0.014(3)
C52 0.099(5) 0.110(5) 0.102(5) -0.001(4) -0.034(4) -0.011(4)
C53 0.342(17) 0.083(5) 0.152(8) -0.003(5) -0.146(10) -0.016(7)
C54 0.243(12) 0.087(5) 0.156(8) -0.010(5) -0.101(8) -0.019(6)
C55 0.043(2) 0.073(3) 0.102(4) -0.022(3) 0.001(2) -0.004(2)
C56 0.054(3) 0.074(4) 0.257(10) -0.050(5) -0.007(4) 0.001(3)
C57 0.050(3) 0.089(4) 0.305(13) -0.058(6) -0.015(5) 0.011(3)
C58 0.048(3) 0.092(4) 0.175(7) -0.043(4) -0.006(3) -0.001(3)
C59 0.058(3) 0.068(3) 0.177(7) 0.001(4) -0.036(4) -0.019(3)
C60 0.060(3) 0.062(3) 0.132(5) 0.006(3) -0.021(3) -0.008(2)
C61 0.185(11) 0.134(7) 0.216(11) 0.019(8) -0.099(9) -0.048(7)
C62 0.151(7) 0.156(7) 0.068(4) -0.019(4) 0.000(4) 0.045(6)
C63 0.196(10) 0.130(7) 0.137(7) -0.017(6) -0.078(7) 0.008(7)
C64 0.054(3) 0.122(6) 0.226(10) -0.041(6) -0.032(4) -0.001(3)
N1 0.052(2) 0.108(3) 0.080(3) -0.015(2) -0.0142(19) 0.007(2)
N2 0.067(3) 0.114(4) 0.098(3) -0.018(3) -0.028(2) 0.010(3)
N3 0.085(3) 0.111(4) 0.092(3) 0.012(3) 0.009(3) 0.034(3)
N4 0.078(3) 0.118(4) 0.087(3) 0.009(3) 0.005(2) 0.019(3)
N5 0.0370(17) 0.072(2) 0.090(3) -0.018(2) -0.0061(17) -0.0043(16)
N6 0.049(2) 0.087(3) 0.096(3) -0.009(2) -0.008(2) -0.0109(19)
N7 0.0455(18) 0.057(2) 0.091(3) -0.0133(18) -0.0070(17) -0.0044(15)
N8 0.0458(19) 0.057(2) 0.111(3) -0.013(2) -0.0066(19) -0.0085(15)
O1 0.0326(12) 0.0723(18) 0.0726(18) -0.0175(14) -0.0011(11) 0.0063(12)
O2 0.0376(14) 0.094(2) 0.0706(19) 0.0008(16) -0.0062(12) 0.0046(14)
O3 0.0365(13) 0.0668(17) 0.0694(17) -0.0189(14) -0.0001(12) 0.0018(11)
O4 0.0444(15) 0.0653(17) 0.0759(19) -0.0182(15) -0.0032(13) -0.0085(12)
O5 0.213(7) 0.098(3) 0.193(6) -0.038(4) -0.151(6) 0.025(4)
O6 0.104(3) 0.176(5) 0.098(3) 0.024(3) 0.018(3) 0.062(4)
O7 0.066(2) 0.078(2) 0.124(3) -0.009(2) -0.026(2) 0.0006(18)
O8 0.049(2) 0.096(3) 0.267(7) -0.095(4) 0.015(3) -0.0106(19)
S_1^a 0.0979(14) 0.1078(15) 0.0815(12) -0.0273(11) -0.0282(10) 0.0278(12)
S_1^b 0.071(3) 0.121(5) 0.082(3) -0.011(3) -0.006(3) 0.027(3)
O_1 0.0489(18) 0.090(2) 0.126(3) -0.024(2) -0.0020(18) -0.0041(16)
C1_1 0.122(7) 0.125(7) 0.204(10) -0.003(7) -0.043(7) 0.033(5)
C2_1 0.071(4) 0.165(7) 0.117(5) -0.034(5) -0.014(3) 0.036(4)
S_2 0.0571(11) 0.1076(16) 0.0918(14) 0.0074(12) -0.0140(10) -0.0006(10)
O_2 0.048(3) 0.202(8) 0.097(4) -0.044(5) 0.011(3) 0.008(4)
C1_2 0.081(6) 0.174(11) 0.076(6) -0.024(6) 0.013(5) -0.001(6)
C2_2 0.063(5) 0.187(12) 0.111(8) 0.000(8) -0.015(5) -0.003(6)
S_3 0.0703(13) 0.0752(13) 0.0999(16) -0.0114(12) -0.0092(11) 0.0131(10)
O_3 0.061(3) 0.066(3) 0.093(4) -0.004(3) -0.009(3) 0.013(2)
C1_3 0.137(12) 0.094(8) 0.220(18) -0.010(10) -0.066(12) 0.013(8)
C2_3 0.088(8) 0.102(8) 0.181(14) -0.017(8) 0.004(8) -0.009(6)
S_4 0.1090(18) 0.149(2) 0.158(2) -0.095(2) -0.0683(18) 0.0759(17)
O_4 0.075(3) 0.096(3) 0.111(4) -0.049(3) -0.010(3) 0.019(3)
C1_4 0.098(7) 0.086(6) 0.229(15) -0.023(7) 0.058(8) 0.004(5)
C2_4 0.45(3) 0.107(8) 0.080(6) 0.005(5) 0.050(10) 0.129(13)
S_5^a 0.0823(18) 0.133(3) 0.138(3) -0.053(2) -0.0184(18) -0.0043(17)
C1_5^a 0.144(14) 0.112(10) 0.178(16) -0.037(11) -0.051(11) 0.035(10)
S_5^b 0.129(12) 0.29(3) 0.181(15) -0.078(18) -0.004(10) -0.103(16)
C1_5^b 0.16(5) 0.15(4) 0.25(7) -0.07(5) 0.04(5) -0.03(4)
O_5 0.112(5) 0.119(5) 0.129(5) -0.002(4) 0.004(4) 0.009(4)
C2_5 0.189(13) 0.154(11) 0.207(14) -0.019(10) 0.092(12) -0.077(10)
S_6^a 0.064(2) 0.155(5) 0.098(3) 0.010(3) 0.011(2) 0.022(3)
O_6^a 0.106(13) 0.069(9) 0.24(2) -0.042(10) -0.093(13) 0.012(8)
C1_6^a 0.16(2) 0.15(2) 0.129(16) 0.009(14) -0.019(15) 0.053(17)
C2_6^a 0.108(18) 0.088(15) 0.18(4) -0.07(2) 0.012(16) -0.003(12)
S_6^b 0.089(4) 0.151(6) 0.190(7) 0.058(6) -0.036(4) -0.008(4)
O_6^b 0.145(19) 0.124(14) 0.103(10) 0.011(9) -0.068(10) 0.033(11)
C1_6^b 0.11(2) 0.18(4) 0.123(19) -0.04(3) -0.022(18) 0.05(3)
C2_6^b 0.054(9) 0.36(4) 0.24(3) -0.25(3) 0.031(12) -0.031(15)

loop_
_atom_type_symbol
_atom_type_description
_atom_type_scat_dispersion_real
_atom_type_scat_dispersion_imag
_atom_type_scat_source
C C 0.0030 0.0016 'International Tables Vol C Tables 4.2.6.8 and 6.1.1.4'
N N 0.0059 0.0032 'International Tables Vol C Tables 4.2.6.8 and 6.1.1.4'
O O 0.0105 0.0059 'International Tables Vol C Tables 4.2.6.8 and 6.1.1.4'
S S 0.1218 0.1208 'International Tables Vol C Tables 4.2.6.8 and 6.1.1.4'
H H 0.0000 0.0000 'International Tables Vol C Tables 4.2.6.8 and 6.1.1.4'

loop_
_geom_angle_atom_site_label_1
_geom_angle_atom_site_label_2
_geom_angle_atom_site_label_3
_geom_angle
_geom_angle_site_symmetry_1
_geom_angle_site_symmetry_3
_geom_angle_publ_flag
C6 C1 C2 118.4(5) . . ?
C6 C1 C28 123.9(4) . . ?
C2 C1 C28 117.5(4) . . ?
C3 C2 C1 120.0(5) . . ?
C3 C2 H2 120.0 . . ?
C1 C2 H2 120.0 . . ?
C2 C3 C4 120.1(4) . . ?
C2 C3 N1 122.7(5) . . ?
C4 C3 N1 117.1(5) . . ?
C3 C4 C5 120.5(5) . . ?
C3 C4 H4 119.7 . . ?
C5 C4 H4 119.7 . . ?
C6 C5 C4 119.0(5) . . ?
C6 C5 C25 123.8(4) . . ?
C4 C5 C25 117.2(5) . . ?
C5 C6 O1 119.1(4) . . ?
C5 C6 C1 121.5(4) . . ?
O1 C6 C1 119.4(4) . . ?
C8 C7 C12 119.8(5) . . ?
C8 C7 C25 119.9(5) . . ?
C12 C7 C25 120.2(5) . . ?
C7 C8 C9 120.0(5) . . ?
C7 C8 H8 120.0 . . ?
C9 C8 H8 120.0 . . ?
N3 C9 C10 115.7(5) . . ?
N3 C9 C8 124.6(5) . . ?
C10 C9 C8 119.5(5) . . ?
C11 C10 C9 120.5(5) . . ?
C11 C10 H10 119.8 . . ?
C9 C10 H10 119.8 . . ?
C10 C11 C12 119.5(5) . . ?
C10 C11 C26 119.1(5) . . ?
C12 C11 C26 121.4(5) . . ?
O2 C12 C7 118.5(4) . . ?
O2 C12 C11 120.8(4) . . ?
C7 C12 C11 120.6(5) . . ?
C18 C13 C14 119.6(4) . . ?
C18 C13 C26 122.1(4) . . ?
C14 C13 C26 118.2(4) . . ?
C15 C14 C13 119.8(5) . . ?
C15 C14 H14 120.1 . . ?
C13 C14 H14 120.1 . . ?
C16 C15 C14 119.5(4) . . ?
C16 C15 N5 117.3(4) . . ?
C14 C15 N5 123.1(5) . . ?
C15 C16 C17 122.7(4) . . ?
C15 C16 H16 118.7 . . ?
C17 C16 H16 118.7 . . ?
C16 C17 C18 116.9(4) . . ?
C16 C17 C27 119.8(4) . . ?
C18 C17 C27 123.2(4) . . ?
C13 C18 O3 119.5(3) . . ?
C13 C18 C17 121.3(4) . . ?
O3 C18 C17 119.1(4) . . ?
C20 C19 C24 118.6(4) . . ?
C20 C19 C27 120.4(4) . . ?
C24 C19 C27 121.0(4) . . ?
C19 C20 C21 121.2(4) . . ?
C19 C20 H20 119.4 . . ?
C21 C20 H20 119.4 . . ?
C20 C21 C22 119.1(4) . . ?
C20 C21 N7 124.2(4) . . ?
C22 C21 N7 116.6(4) . . ?
C23 C22 C21 121.6(4) . . ?
C23 C22 H22 119.2 . . ?
C21 C22 H22 119.2 . . ?
C22 C23 C24 118.0(4) . . ?
C22 C23 C28 122.0(4) . . ?
C24 C23 C28 119.7(4) . . ?
O4 C24 C23 118.9(4) . . ?
O4 C24 C19 119.3(4) . . ?
C23 C24 C19 121.4(4) . . ?
C7 C25 C5 112.0(4) . . ?
C7 C25 H25A 109.2 . . ?
C5 C25 H25A 109.2 . . ?
C7 C25 H25B 109.2 . . ?
C5 C25 H25B 109.2 . . ?
H25A C25 H25B 107.9 . . ?
C13 C26 C11 110.8(4) . . ?
C13 C26 H26A 109.5 . . ?
C11 C26 H26A 109.5 . . ?
C13 C26 H26B 109.5 . . ?
C11 C26 H26B 109.5 . . ?
H26A C26 H26B 108.1 . . ?
C17 C27 C19 111.1(4) . . ?
C17 C27 H27A 109.4 . . ?
C19 C27 H27A 109.4 . . ?
C17 C27 H27B 109.4 . . ?
C19 C27 H27B 109.4 . . ?
H27A C27 H27B 108.0 . . ?
C1 C28 C23 111.0(4) . . ?
C1 C28 H28A 109.4 . . ?
C23 C28 H28A 109.4 . . ?
C1 C28 H28B 109.4 . . ?
C23 C28 H28B 109.4 . . ?
H28A C28 H28B 108.0 . . ?
C31 C29 O1 119.3(5) 2_666 . ?
C31 C29 H29A 107.5 2_666 . ?
O1 C29 H29A 107.5 . . ?
C31 C29 H29B 107.5 2_666 . ?
O1 C29 H29B 107.5 . . ?
H29A C29 H29B 107.0 . . ?
C32^a C30^a O2 106.8(5) 2_666 . ?
C32^a C30^a H30A^a 110.4 2_666 . ?
O2 C30^a H30A^a 110.4 . . ?
C32^a C30^a H30B^a 110.4 2_666 . ?
O2 C30^a H30B^a 110.4 . . ?
H30A^a C30^a H30B^a 108.6 . . ?
O2 C30^b C32^b_$1 103.9(11) . 2_666 ?
O2 C30^b H30C^b 111.0 . . ?
C32^b C30^b H30C^b 111.0 2_666 . ?
O2 C30^b H30D^b 111.0 . . ?
C32^b C30^b H30D^b 111.0 2_666 . ?
H30C^b C30^b H30D^b 109.0 . . ?
C29 C31 O3 116.7(4) 2_666 . ?
C29 C31 H31A 108.1 2_666 . ?
O3 C31 H31A 108.1 . . ?
C29 C31 H31B 108.1 2_666 . ?
O3 C31 H31B 108.1 . . ?
H31A C31 H31B 107.3 . . ?
O4 C32^a C30^a_$1 102.9(5) . 2_666 ?
O4 C32^a H32A^a 111.2 . . ?
C30^a C32^a H32A^a 111.2 2_666 . ?
O4 C32^a H32B^a 111.2 . . ?
C30^a C32^a H32B^a 111.2 2_666 . ?
H32A^a C32^a H32B^a 109.1 . . ?
C30^b C32^b O4 102.8(12) 2_666 . ?
C30^b C32^b H32C^b 111.2 2_666 . ?
O4 C32^b H32C^b 111.2 . . ?
C30^b C32^b H32D^b 111.2 2_666 . ?
O4 C32^b H32D^b 111.2 . . ?
H32C^b C32^b H32D^b 109.1 . . ?
O5 C33 N1 124.4(5) . . ?
O5 C33 N2 122.3(6) . . ?
N1 C33 N2 113.2(6) . . ?
O6 C34 N4 125.1(6) . . ?
O6 C34 N3 124.4(6) . . ?
N4 C34 N3 110.5(5) . . ?
O7 C35 N5 124.3(4) . . ?
O7 C35 N6 123.1(5) . . ?
N5 C35 N6 112.6(5) . . ?
O8 C36 N7 125.4(4) . . ?
O8 C36 N8 123.0(5) . . ?
N7 C36 N8 111.6(4) . . ?
C42 C37 C38 115.1(7) . . ?
C42 C37 N2 125.3(6) . . ?
C38 C37 N2 119.4(7) . . ?
C37 C38 C39 120.5(8) . . ?
C37 C38 H38 119.8 . . ?
C39 C38 H38 119.8 . . ?
C40 C39 C38 122.7(7) . . ?
C40 C39 H39 118.7 . . ?
C38 C39 H39 118.7 . . ?
C39 C40 C41 114.9(8) . . ?
C39 C40 C61 120.7(9) . . ?
C41 C40 C61 123.9(9) . . ?
C40 C41 C42 122.2(10) . . ?
C40 C41 H41 118.9 . . ?
C42 C41 H41 118.9 . . ?
C37 C42 C41 123.9(9) . . ?
C37 C42 H42 118.0 . . ?
C41 C42 H42 118.0 . . ?
C44 C43 C48 119.6(5) . . ?
C44 C43 N4 124.6(5) . . ?
C48 C43 N4 115.9(5) . . ?
C43 C44 C45 119.4(6) . . ?
C43 C44 H44 120.3 . . ?
C45 C44 H44 120.3 . . ?
C44 C45 C46 121.8(6) . . ?
C44 C45 H45 119.1 . . ?
C46 C45 H45 119.1 . . ?
C47 C46 C45 116.7(6) . . ?
C47 C46 C62 121.0(7) . . ?
C45 C46 C62 122.3(6) . . ?
C46 C47 C48 123.3(7) . . ?
C46 C47 H47 118.3 . . ?
C48 C47 H47 118.3 . . ?
C47 C48 C43 119.1(6) . . ?
C47 C48 H48 120.4 . . ?
C43 C48 H48 120.4 . . ?
C50 C49 C54 117.2(7) . . ?
C50 C49 N6 125.4(5) . . ?
C54 C49 N6 117.2(7) . . ?
C49 C50 C51 121.2(6) . . ?
C49 C50 H50 119.4 . . ?
C51 C50 H50 119.4 . . ?
C52 C51 C50 121.9(7) . . ?
C52 C51 H51 119.0 . . ?
C50 C51 H51 119.0 . . ?
C53 C52 C51 116.3(7) . . ?
C53 C52 C63 123.9(7) . . ?
C51 C52 C63 119.8(7) . . ?
C52 C53 C54 122.7(8) . . ?
C52 C53 H53 118.6 . . ?
C54 C53 H53 118.6 . . ?
C49 C54 C53 120.1(8) . . ?
C49 C54 H54 120.0 . . ?
C53 C54 H54 120.0 . . ?
C60 C55 C56 118.2(5) . . ?
C60 C55 N8 117.1(5) . . ?
C56 C55 N8 124.2(5) . . ?
C57 C56 C55 120.8(6) . . ?
C57 C56 H56 119.6 . . ?
C55 C56 H56 119.6 . . ?
C56 C57 C58 121.8(7) . . ?
C56 C57 H57 119.1 . . ?
C58 C57 H57 119.1 . . ?
C59 C58 C57 117.2(5) . . ?
C59 C58 C64 122.2(6) . . ?
C57 C58 C64 120.4(7) . . ?
C58 C59 C60 121.4(5) . . ?
C58 C59 H59 119.3 . . ?
C60 C59 H59 119.3 . . ?
C55 C60 C59 120.4(5) . . ?
C55 C60 H60 119.8 . . ?
C59 C60 H60 119.8 . . ?
C40 C61 H61A 109.9 . . ?
C40 C61 H61B 109.7 . . ?
H61A C61 H61B 109.5 . . ?
C40 C61 H61C 108.8 . . ?
H61A C61 H61C 109.5 . . ?
H61B C61 H61C 109.5 . . ?
C46 C62 H62A 109.3 . . ?
C46 C62 H62B 110.0 . . ?
H62A C62 H62B 109.5 . . ?
C46 C62 H62C 109.1 . . ?
H62A C62 H62C 109.5 . . ?
H62B C62 H62C 109.5 . . ?
C52 C63 H63A 109.1 . . ?
C52 C63 H63B 109.3 . . ?
H63A C63 H63B 109.5 . . ?
C52 C63 H63C 110.0 . . ?
H63A C63 H63C 109.5 . . ?
H63B C63 H63C 109.5 . . ?
C58 C64 H64A 109.9 . . ?
C58 C64 H64B 108.8 . . ?
H64A C64 H64B 109.5 . . ?
C58 C64 H64C 109.7 . . ?
H64A C64 H64C 109.5 . . ?
H64B C64 H64C 109.5 . . ?
C33 N1 C3 125.8(5) . . ?
C33 N1 H1 117.1 . . ?
C3 N1 H1 117.1 . . ?
C33 N2 C37 127.2(6) . . ?
C33 N2 H2A 116.4 . . ?
C37 N2 H2A 116.4 . . ?
C34 N3 C9 127.2(5) . . ?
C34 N3 H3 116.4 . . ?
C9 N3 H3 116.4 . . ?
C34 N4 C43 126.9(5) . . ?
C34 N4 H4A 116.6 . . ?
C43 N4 H4A 116.6 . . ?
C35 N5 C15 127.7(4) . . ?
C35 N5 H5 116.2 . . ?
C15 N5 H5 116.2 . . ?
C35 N6 C49 126.2(5) . . ?
C35 N6 H6 116.9 . . ?
C49 N6 H6 116.9 . . ?
C36 N7 C21 125.4(4) . . ?
C36 N7 H7 117.3 . . ?
C21 N7 H7 117.3 . . ?
C36 N8 C55 125.8(4) . . ?
C36 N8 H8A 117.1 . . ?
C55 N8 H8A 117.1 . . ?
C6 O1 C29 118.2(3) . . ?
C12 O2 C30^b 118.3(8) . . ?
C12 O2 C30^a 113.2(4) . . ?
C18 O3 C31 118.1(3) . . ?
C24 O4 C32^a 115.3(4) . . ?
C24 O4 C32^b 113.8(6) . . ?
O_1 S_1^a C1_1 109.8(4) . . ?
O_1 S_1^a C2_1 106.4(3) . . ?
C1_1 S_1^a C2_1 97.0(4) . . ?
C2_1 S_1^b C1_1 102.8(6) . . ?
C2_1 S_1^b O_1 98.2(5) . . ?
C1_1 S_1^b O_1 98.0(4) . . ?
C2_1 S_1^b H1A_1 132.3 . . ?
C1_1 S_1^b H1A_1 34.6 . . ?
O_1 S_1^b H1A_1 106.3 . . ?
C2_1 S_1^b H2C_1 35.7 . . ?
C1_1 S_1^b H2C_1 128.3 . . ?
O_1 S_1^b H2C_1 113.5 . . ?
H1A_1 S_1^b H2C_1 139.5 . . ?
S_1^b C1_1 H1A_1 63.8 . . ?
S_1^a C1_1 H1A_1 109.5 . . ?
S_1^b C1_1 H1B_1 102.8 . . ?
S_1^a C1_1 H1B_1 109.6 . . ?
H1A_1 C1_1 H1B_1 109.5 . . ?
S_1^b C1_1 H1C_1 147.1 . . ?
S_1^a C1_1 H1C_1 109.3 . . ?
H1A_1 C1_1 H1C_1 109.5 . . ?
H1B_1 C1_1 H1C_1 109.5 . . ?
S_1^b C2_1 H2A_1 137.1 . . ?
S_1^a C2_1 H2A_1 109.5 . . ?
S_1^b C2_1 H2B_1 113.2 . . ?
S_1^a C2_1 H2B_1 109.6 . . ?
H2A_1 C2_1 H2B_1 109.5 . . ?
S_1^b C2_1 H2C_1 59.6 . . ?
S_1^a C2_1 H2C_1 109.4 . . ?
H2A_1 C2_1 H2C_1 109.5 . . ?
H2B_1 C2_1 H2C_1 109.5 . . ?
O_2 S_2 C1_2 106.6(6) . . ?
O_2 S_2 C2_2 104.9(6) . . ?
C1_2 S_2 C2_2 96.3(5) . . ?
S_2 C1_2 H1A_2 109.6 . . ?
S_2 C1_2 H1B_2 109.4 . . ?
H1A_2 C1_2 H1B_2 109.5 . . ?
S_2 C1_2 H1C_2 109.4 . . ?
H1A_2 C1_2 H1C_2 109.5 . . ?
H1B_2 C1_2 H1C_2 109.5 . . ?
S_2 C2_2 H2A_2 109.5 . . ?
S_2 C2_2 H2B_2 109.6 . . ?
H2A_2 C2_2 H2B_2 109.5 . . ?
S_2 C2_2 H2C_2 109.4 . . ?
H2A_2 C2_2 H2C_2 109.5 . . ?
H2B_2 C2_2 H2C_2 109.5 . . ?
O_3 S_3 C1_3 106.2(6) . . ?
O_3 S_3 C2_3 106.1(5) . . ?
C1_3 S_3 C2_3 99.7(9) . . ?
S_3 C1_3 H1A_3 109.5 . . ?
S_3 C1_3 H1B_3 109.1 . . ?
H1A_3 C1_3 H1B_3 109.5 . . ?
S_3 C1_3 H1C_3 109.7 . . ?
H1A_3 C1_3 H1C_3 109.5 . . ?
H1B_3 C1_3 H1C_3 109.5 . . ?
S_3 C2_3 H2A_3 109.7 . . ?
S_3 C2_3 H2B_3 109.2 . . ?
H2A_3 C2_3 H2B_3 109.5 . . ?
S_3 C2_3 H2C_3 109.6 . . ?
H2A_3 C2_3 H2C_3 109.5 . . ?
H2B_3 C2_3 H2C_3 109.5 . . ?
O_4 S_4 C1_4 106.3(5) . . ?
O_4 S_4 C2_4 111.9(8) . . ?
C1_4 S_4 C2_4 96.6(5) . . ?
S_4 C1_4 H1A_4 109.6 . . ?
S_4 C1_4 H1B_4 109.5 . . ?
H1A_4 C1_4 H1B_4 109.5 . . ?
S_4 C1_4 H1C_4 109.3 . . ?
H1A_4 C1_4 H1C_4 109.5 . . ?
H1B_4 C1_4 H1C_4 109.5 . . ?
S_4 C2_4 H2A_4 109.6 . . ?
S_4 C2_4 H2B_4 110.4 . . ?
H2A_4 C2_4 H2B_4 109.4 . . ?
S_4 C2_4 H2C_4 108.5 . . ?
H2A_4 C2_4 H2C_4 109.5 . . ?
H2B_4 C2_4 H2C_4 109.5 . . ?
O_5 S_5^a C2_5 104.5(7) . . ?
O_5 S_5^a C1_5^a 100.4(7) . . ?
C2_5 S_5^a C1_5^a 98.9(8) . . ?
S_5^a C1_5^a H1A_5^a 109.1 . . ?
S_5^a C1_5^a H1B_5^a 109.0 . . ?
H1A_5^a C1_5^a H1B_5^a 109.5 . . ?
S_5^a C1_5^a H1C_5^a 110.4 . . ?
H1A_5^a C1_5^a H1C_5^a 109.5 . . ?
H1B_5^a C1_5^a H1C_5^a 109.5 . . ?
C2_5 S_5^b C1_5^b 83(3) . . ?
C2_5 S_5^b O_5 96.3(16) . . ?
C1_5^b S_5^b O_5 121(2) . . ?
C2_5 S_5^b H2C_5 34.3 . . ?
C1_5^b S_5^b H2C_5 95.8 . . ?
O_5 S_5^b H2C_5 116.0 . . ?
S_5^b C1_5^b H1A_5^b 105.1 . . ?
S_5^b C1_5^b H1B_5^b 107.0 . . ?
H1A_5^b C1_5^b H1B_5^b 109.5 . . ?
S_5^b C1_5^b H1C_5^b 116.2 . . ?
H1A_5^b C1_5^b H1C_5^b 109.5 . . ?
H1B_5^b C1_5^b H1C_5^b 109.5 . . ?
S_5^b C2_5 H2A_5 124.0 . . ?
S_5^a C2_5 H2A_5 109.6 . . ?
S_5^b C2_5 H2B_5 123.3 . . ?
S_5^a C2_5 H2B_5 109.2 . . ?
H2A_5 C2_5 H2B_5 109.5 . . ?
S_5^b C2_5 H2C_5 71.1 . . ?
S_5^a C2_5 H2C_5 109.6 . . ?
H2A_5 C2_5 H2C_5 109.5 . . ?
H2B_5 C2_5 H2C_5 109.5 . . ?
O_6^a S_6^a C1_6^a 89.8(14) . . ?
O_6^a S_6^a C2_6^a 103.4(15) . . ?
C1_6^a S_6^a C2_6^a 109(2) . . ?
S_6^a C1_6^a H1A_6^a 108.8 . . ?
S_6^a C1_6^a H1B_6^a 110.4 . . ?
H1A_6^a C1_6^a H1B_6^a 109.5 . . ?
S_6^a C1_6^a H1C_6^a 109.2 . . ?
H1A_6^a C1_6^a H1C_6^a 109.5 . . ?
H1B_6^a C1_6^a H1C_6^a 109.5 . . ?
S_6^a C2_6^a H2A_6^a 109.8 . . ?
S_6^a C2_6^a H2B_6^a 109.8 . . ?
H2A_6^a C2_6^a H2B_6^a 109.5 . . ?
S_6^a C2_6^a H2C_6^a 108.8 . . ?
H2A_6^a C2_6^a H2C_6^a 109.5 . . ?
H2B_6^a C2_6^a H2C_6^a 109.5 . . ?
C2_6^b S_6^b O_6^b 89.5(19) . . ?
C2_6^b S_6^b C1_6^b 79.6(18) . . ?
O_6^b S_6^b C1_6^b 99.6(16) . . ?
S_6^b C1_6^b C2_6^b 40.7(12) . . ?
S_6^b C1_6^b H1D_6^b 110.5 . . ?
C2_6^b C1_6^b H1D_6^b 86.7 . . ?
S_6^b C1_6^b H1E_6^b 110.4 . . ?
C2_6^b C1_6^b H1E_6^b 151.0 . . ?
H1D_6^b C1_6^b H1E_6^b 109.5 . . ?
S_6^b C1_6^b H1F_6^b 107.5 . . ?
C2_6^b C1_6^b H1F_6^b 86.0 . . ?
H1D_6^b C1_6^b H1F_6^b 109.5 . . ?
H1E_6^b C1_6^b H1F_6^b 109.5 . . ?
S_6^b C2_6^b C1_6^b 59.7(15) . . ?
S_6^b C2_6^b H2D_6^b 105.2 . . ?
C1_6^b C2_6^b H2D_6^b 77.8 . . ?
S_6^b C2_6^b H2E_6^b 112.7 . . ?
C1_6^b C2_6^b H2E_6^b 73.9 . . ?
H2D_6^b C2_6^b H2E_6^b 109.5 . . ?
S_6^b C2_6^b H2F_6^b 110.4 . . ?
C1_6^b C2_6^b H2F_6^b 169.6 . . ?
H2D_6^b C2_6^b H2F_6^b 109.5 . . ?
H2E_6^b C2_6^b H2F_6^b 109.5 . . ?

loop_
_geom_bond_atom_site_label_1
_geom_bond_atom_site_label_2
_geom_bond_distance
_geom_bond_site_symmetry_2
_geom_bond_publ_flag
C1 C6 1.401(6) . ?
C1 C2 1.419(6) . ?
C1 C28 1.490(7) . ?
C2 C3 1.388(8) . ?
C2 H2 0.9500 . ?
C3 C4 1.389(8) . ?
C3 N1 1.421(6) . ?
C4 C5 1.405(7) . ?
C4 H4 0.9500 . ?
C5 C6 1.380(7) . ?
C5 C25 1.527(7) . ?
C6 O1 1.384(5) . ?
C7 C8 1.379(8) . ?
C7 C12 1.395(7) . ?
C7 C25 1.526(8) . ?
C8 C9 1.406(8) . ?
C8 H8 0.9500 . ?
C9 N3 1.398(7) . ?
C9 C10 1.405(8) . ?
C10 C11 1.373(7) . ?
C10 H10 0.9500 . ?
C11 C12 1.401(7) . ?
C11 C26 1.518(7) . ?
C12 O2 1.367(6) . ?
C13 C18 1.380(7) . ?
C13 C14 1.404(6) . ?
C13 C26 1.509(6) . ?
C14 C15 1.395(6) . ?
C14 H14 0.9500 . ?
C15 C16 1.365(7) . ?
C15 N5 1.424(5) . ?
C16 C17 1.400(6) . ?
C16 H16 0.9500 . ?
C17 C18 1.413(6) . ?
C17 C27 1.497(7) . ?
C18 O3 1.389(5) . ?
C19 C20 1.389(5) . ?
C19 C24 1.408(6) . ?
C19 C27 1.516(6) . ?
C20 C21 1.394(6) . ?
C20 H20 0.9500 . ?
C21 C22 1.401(6) . ?
C21 N7 1.410(5) . ?
C22 C23 1.390(5) . ?
C22 H22 0.9500 . ?
C23 C24 1.407(6) . ?
C23 C28 1.509(6) . ?
C24 O4 1.367(5) . ?
C25 H25A 0.9900 . ?
C25 H25B 0.9900 . ?
C26 H26A 0.9900 . ?
C26 H26B 0.9900 . ?
C27 H27A 0.9900 . ?
C27 H27B 0.9900 . ?
C28 H28A 0.9900 . ?
C28 H28B 0.9900 . ?
C29 C31_$1 1.364(7) 2_666 ?
C29 O1 1.390(6) . ?
C29 H29A 0.9900 . ?
C29 H29B 0.9900 . ?
C30^a C32^a_$1 1.470(9) 2_666 ?
C30^a O2 1.546(9) . ?
C30^a H30A^a 0.9900 . ?
C30^a H30B^a 0.9900 . ?
C30^b O2 1.422(15) . ?
C30^b C32^b_$1 1.49(2) 2_666 ?
C30^b H30C^b 0.9900 . ?
C30^b H30D^b 0.9900 . ?
C31 O3 1.409(5) . ?
C31 H31A 0.9900 . ?
C31 H31B 0.9900 . ?
C32^a O4 1.450(7) . ?
C32^a H32A^a 0.9900 . ?
C32^a H32B^a 0.9900 . ?
C32^b O4 1.579(16) . ?
C32^b H32C^b 0.9900 . ?
C32^b H32D^b 0.9900 . ?
C33 O5 1.195(8) . ?
C33 N1 1.337(8) . ?
C33 N2 1.358(7) . ?
C34 O6 1.195(7) . ?
C34 N4 1.369(8) . ?
C34 N3 1.375(8) . ?
C35 O7 1.196(6) . ?
C35 N5 1.346(7) . ?
C35 N6 1.385(6) . ?
C36 O8 1.202(7) . ?
C36 N7 1.358(6) . ?
C36 N8 1.387(6) . ?
C37 C42 1.290(11) . ?
C37 C38 1.327(9) . ?
C37 N2 1.417(8) . ?
C38 C39 1.424(11) . ?
C38 H38 0.9500 . ?
C39 C40 1.286(11) . ?
C39 H39 0.9500 . ?
C40 C41 1.329(13) . ?
C40 C61 1.541(11) . ?
C41 C42 1.363(13) . ?
C41 H41 0.9500 . ?
C42 H42 0.9500 . ?
C43 C44 1.365(8) . ?
C43 C48 1.380(8) . ?
C43 N4 1.414(7) . ?
C44 C45 1.376(9) . ?
C44 H44 0.9500 . ?
C45 C46 1.392(9) . ?
C45 H45 0.9500 . ?
C46 C47 1.341(9) . ?
C46 C62 1.521(9) . ?
C47 C48 1.371(9) . ?
C47 H47 0.9500 . ?
C48 H48 0.9500 . ?
C49 C50 1.330(9) . ?
C49 C54 1.355(9) . ?
C49 N6 1.413(8) . ?
C50 C51 1.391(9) . ?
C50 H50 0.9500 . ?
C51 C52 1.351(9) . ?
C51 H51 0.9500 . ?
C52 C53 1.319(12) . ?
C52 C63 1.518(11) . ?
C53 C54 1.401(12) . ?
C53 H53 0.9500 . ?
C54 H54 0.9500 . ?
C55 C60 1.364(7) . ?
C55 C56 1.373(9) . ?
C55 N8 1.409(6) . ?
C56 C57 1.365(9) . ?
C56 H56 0.9500 . ?
C57 C58 1.371(9) . ?
C57 H57 0.9500 . ?
C58 C59 1.367(9) . ?
C58 C64 1.534(8) . ?
C59 C60 1.389(7) . ?
C59 H59 0.9500 . ?
C60 H60 0.9500 . ?
C61 H61A 0.9800 . ?
C61 H61B 0.9800 . ?
C61 H61C 0.9800 . ?
C62 H62A 0.9800 . ?
C62 H62B 0.9800 . ?
C62 H62C 0.9800 . ?
C63 H63A 0.9800 . ?
C63 H63B 0.9800 . ?
C63 H63C 0.9800 . ?
C64 H64A 0.9800 . ?
C64 H64B 0.9800 . ?
C64 H64C 0.9800 . ?
N1 H1 0.8800 . ?
N2 H2A 0.8800 . ?
N3 H3 0.8800 . ?
N4 H4A 0.8800 . ?
N5 H5 0.8800 . ?
N6 H6 0.8800 . ?
N7 H7 0.8800 . ?
N8 H8A 0.8800 . ?
S_1^a O_1 1.481(5) . ?
S_1^a C1_1 1.746(10) . ?
S_1^a C2_1 1.786(7) . ?
S_1^b C2_1 1.674(10) . ?
S_1^b C1_1 1.710(12) . ?
S_1^b O_1 1.795(8) . ?
S_1^b H1A_1 1.5503 . ?
S_1^b H2C_1 1.4499 . ?
C1_1 H1A_1 0.9800 . ?
C1_1 H1B_1 0.9800 . ?
C1_1 H1C_1 0.9800 . ?
C2_1 H2A_1 0.9800 . ?
C2_1 H2B_1 0.9800 . ?
C2_1 H2C_1 0.9800 . ?
S_2 O_2 1.458(8) . ?
S_2 C1_2 1.738(11) . ?
S_2 C2_2 1.799(10) . ?
C1_2 H1A_2 0.9800 . ?
C1_2 H1B_2 0.9800 . ?
C1_2 H1C_2 0.9800 . ?
C2_2 H2A_2 0.9800 . ?
C2_2 H2B_2 0.9800 . ?
C2_2 H2C_2 0.9800 . ?
S_3 O_3 1.495(6) . ?
S_3 C1_3 1.551(19) . ?
S_3 C2_3 1.707(14) . ?
C1_3 H1A_3 0.9800 . ?
C1_3 H1B_3 0.9800 . ?
C1_3 H1C_3 0.9800 . ?
C2_3 H2A_3 0.9800 . ?
C2_3 H2B_3 0.9800 . ?
C2_3 H2C_3 0.9800 . ?
S_4 O_4 1.475(6) . ?
S_4 C1_4 1.679(15) . ?
S_4 C2_4 1.739(12) . ?
C1_4 H1A_4 0.9800 . ?
C1_4 H1B_4 0.9800 . ?
C1_4 H1C_4 0.9800 . ?
C2_4 H2A_4 0.9801 . ?
C2_4 H2B_4 0.9805 . ?
C2_4 H2C_4 0.9795 . ?
S_5^a O_5 1.518(8) . ?
S_5^a C2_5 1.810(16) . ?
S_5^a C1_5^a 1.922(17) . ?
C1_5^a H1A_5^a 0.9800 . ?
C1_5^a H1B_5^a 0.9800 . ?
C1_5^a H1C_5^a 0.9800 . ?
S_5^b C2_5 1.68(3) . ?
S_5^b C1_5^b 1.72(7) . ?
S_5^b O_5 1.86(2) . ?
S_5^b H2C_5 1.6459 . ?
C1_5^b H1A_5^b 0.9800 . ?
C1_5^b H1B_5^b 0.9800 . ?
C1_5^b H1C_5^b 0.9800 . ?
C2_5 H2A_5 0.9800 . ?
C2_5 H2B_5 0.9800 . ?
C2_5 H2C_5 0.9800 . ?
S_6^a O_6^a 1.50(3) . ?
S_6^a C1_6^a 1.56(2) . ?
S_6^a C2_6^a 1.75(3) . ?
C1_6^a H1A_6^a 0.9800 . ?
C1_6^a H1B_6^a 0.9800 . ?
C1_6^a H1C_6^a 0.9800 . ?
C2_6^a H2A_6^a 0.9800 . ?
C2_6^a H2B_6^a 0.9800 . ?
C2_6^a H2C_6^a 0.9800 . ?
S_6^b C2_6^b 1.34(2) . ?
S_6^b O_6^b 1.60(2) . ?
S_6^b C1_6^b 1.77(4) . ?
C1_6^b C2_6^b 2.02(6) . ?
C1_6^b H1D_6^b 0.9800 . ?
C1_6^b H1E_6^b 0.9800 . ?
C1_6^b H1F_6^b 0.9800 . ?
C2_6^b H2D_6^b 0.9800 . ?
C2_6^b H2E_6^b 0.9800 . ?
C2_6^b H2F_6^b 0.9800 . ?

loop_
_geom_torsion_atom_site_label_1
_geom_torsion_atom_site_label_2
_geom_torsion_atom_site_label_3
_geom_torsion_atom_site_label_4
_geom_torsion
_geom_torsion_site_symmetry_1
_geom_torsion_site_symmetry_2
_geom_torsion_site_symmetry_3
_geom_torsion_site_symmetry_4
_geom_torsion_publ_flag
C6 C1 C2 C3 -1.8(7) . . . . ?
C28 C1 C2 C3 173.7(4) . . . . ?
C1 C2 C3 C4 -3.1(7) . . . . ?
C1 C2 C3 N1 -179.2(4) . . . . ?
C2 C3 C4 C5 2.7(7) . . . . ?
N1 C3 C4 C5 179.1(4) . . . . ?
C3 C4 C5 C6 2.5(7) . . . . ?
C3 C4 C5 C25 -176.4(4) . . . . ?
C4 C5 C6 O1 175.4(4) . . . . ?
C25 C5 C6 O1 -5.8(6) . . . . ?
C4 C5 C6 C1 -7.5(6) . . . . ?
C25 C5 C6 C1 171.3(4) . . . . ?
C2 C1 C6 C5 7.1(6) . . . . ?
C28 C1 C6 C5 -168.0(4) . . . . ?
C2 C1 C6 O1 -175.8(4) . . . . ?
C28 C1 C6 O1 9.0(6) . . . . ?
C12 C7 C8 C9 0.1(7) . . . . ?
C25 C7 C8 C9 177.6(4) . . . . ?
C7 C8 C9 N3 -178.2(5) . . . . ?
C7 C8 C9 C10 -2.2(7) . . . . ?
N3 C9 C10 C11 177.3(4) . . . . ?
C8 C9 C10 C11 0.9(7) . . . . ?
C9 C10 C11 C12 2.4(7) . . . . ?
C9 C10 C11 C26 -175.1(4) . . . . ?
C8 C7 C12 O2 178.7(4) . . . . ?
C25 C7 C12 O2 1.3(6) . . . . ?
C8 C7 C12 C11 3.2(6) . . . . ?
C25 C7 C12 C11 -174.2(4) . . . . ?
C10 C11 C12 O2 -179.9(4) . . . . ?
C26 C11 C12 O2 -2.5(6) . . . . ?
C10 C11 C12 C7 -4.5(6) . . . . ?
C26 C11 C12 C7 173.0(4) . . . . ?
C18 C13 C14 C15 -1.2(6) . . . . ?
C26 C13 C14 C15 175.1(4) . . . . ?
C13 C14 C15 C16 -2.8(6) . . . . ?
C13 C14 C15 N5 -179.1(4) . . . . ?
C14 C15 C16 C17 3.1(6) . . . . ?
N5 C15 C16 C17 179.6(4) . . . . ?
C15 C16 C17 C18 0.6(6) . . . . ?
C15 C16 C17 C27 -176.3(4) . . . . ?
C14 C13 C18 O3 -178.8(4) . . . . ?
C26 C13 C18 O3 5.1(6) . . . . ?
C14 C13 C18 C17 5.0(6) . . . . ?
C26 C13 C18 C17 -171.1(4) . . . . ?
C16 C17 C18 C13 -4.7(6) . . . . ?
C27 C17 C18 C13 172.1(4) . . . . ?
C16 C17 C18 O3 179.1(3) . . . . ?
C27 C17 C18 O3 -4.0(6) . . . . ?
C24 C19 C20 C21 -1.8(7) . . . . ?
C27 C19 C20 C21 175.2(4) . . . . ?
C19 C20 C21 C22 -0.4(7) . . . . ?
C19 C20 C21 N7 -177.5(4) . . . . ?
C20 C21 C22 C23 1.0(7) . . . . ?
N7 C21 C22 C23 178.3(4) . . . . ?
C21 C22 C23 C24 0.7(7) . . . . ?
C21 C22 C23 C28 -173.1(4) . . . . ?
C22 C23 C24 O4 -176.5(4) . . . . ?
C28 C23 C24 O4 -2.6(7) . . . . ?
C22 C23 C24 C19 -3.0(7) . . . . ?
C28 C23 C24 C19 170.9(4) . . . . ?
C20 C19 C24 O4 177.0(4) . . . . ?
C27 C19 C24 O4 0.0(7) . . . . ?
C20 C19 C24 C23 3.6(7) . . . . ?
C27 C19 C24 C23 -173.4(4) . . . . ?
C8 C7 C25 C5 -106.9(5) . . . . ?
C12 C7 C25 C5 70.5(6) . . . . ?
C6 C5 C25 C7 -115.9(5) . . . . ?
C4 C5 C25 C7 62.9(6) . . . . ?
C18 C13 C26 C11 111.6(5) . . . . ?
C14 C13 C26 C11 -64.6(5) . . . . ?
C10 C11 C26 C13 107.1(5) . . . . ?
C12 C11 C26 C13 -70.3(5) . . . . ?
C16 C17 C27 C19 61.9(5) . . . . ?
C18 C17 C27 C19 -114.9(4) . . . . ?
C20 C19 C27 C17 -100.5(5) . . . . ?
C24 C19 C27 C17 76.4(5) . . . . ?
C6 C1 C28 C23 114.6(4) . . . . ?
C2 C1 C28 C23 -60.6(5) . . . . ?
C22 C23 C28 C1 99.9(5) . . . . ?
C24 C23 C28 C1 -73.7(5) . . . . ?
C42 C37 C38 C39 -5.3(14) . . . . ?
N2 C37 C38 C39 178.6(7) . . . . ?
C37 C38 C39 C40 -2.7(15) . . . . ?
C38 C39 C40 C41 8.2(18) . . . . ?
C38 C39 C40 C61 179.9(10) . . . . ?
C39 C40 C41 C42 -6(2) . . . . ?
C61 C40 C41 C42 -177.7(15) . . . . ?
C38 C37 C42 C41 7(2) . . . . ?
N2 C37 C42 C41 -176.7(14) . . . . ?
C40 C41 C42 C37 -2(3) . . . . ?
C48 C43 C44 C45 1.5(9) . . . . ?
N4 C43 C44 C45 -179.8(6) . . . . ?
C43 C44 C45 C46 -1.2(10) . . . . ?
C44 C45 C46 C47 0.5(10) . . . . ?
C44 C45 C46 C62 -178.5(7) . . . . ?
C45 C46 C47 C48 -0.2(11) . . . . ?
C62 C46 C47 C48 178.8(7) . . . . ?
C46 C47 C48 C43 0.6(11) . . . . ?
C44 C43 C48 C47 -1.2(10) . . . . ?
N4 C43 C48 C47 180.0(6) . . . . ?
C54 C49 C50 C51 -5.8(11) . . . . ?
N6 C49 C50 C51 179.9(5) . . . . ?
C49 C50 C51 C52 -1.3(10) . . . . ?
C50 C51 C52 C53 4.9(13) . . . . ?
C50 C51 C52 C63 -178.4(8) . . . . ?
C51 C52 C53 C54 -1(2) . . . . ?
C63 C52 C53 C54 -178.1(13) . . . . ?
C50 C49 C54 C53 9.1(17) . . . . ?
N6 C49 C54 C53 -176.2(11) . . . . ?
C52 C53 C54 C49 -6(2) . . . . ?
C60 C55 C56 C57 4.7(13) . . . . ?
N8 C55 C56 C57 176.3(8) . . . . ?
C55 C56 C57 C58 -0.8(17) . . . . ?
C56 C57 C58 C59 -2.7(16) . . . . ?
C56 C57 C58 C64 -178.2(10) . . . . ?
C57 C58 C59 C60 2.4(13) . . . . ?
C64 C58 C59 C60 177.7(8) . . . . ?
C56 C55 C60 C59 -5.0(11) . . . . ?
N8 C55 C60 C59 -177.2(6) . . . . ?
C58 C59 C60 C55 1.5(12) . . . . ?
O5 C33 N1 C3 -11.8(11) . . . . ?
N2 C33 N1 C3 168.3(5) . . . . ?
C2 C3 N1 C33 -21.7(8) . . . . ?
C4 C3 N1 C33 162.1(5) . . . . ?
O5 C33 N2 C37 2.4(11) . . . . ?
N1 C33 N2 C37 -177.7(6) . . . . ?
C42 C37 N2 C33 -24.7(13) . . . . ?
C38 C37 N2 C33 150.9(7) . . . . ?
O6 C34 N3 C9 -8.1(10) . . . . ?
N4 C34 N3 C9 173.4(5) . . . . ?
C10 C9 N3 C34 169.8(5) . . . . ?
C8 C9 N3 C34 -14.0(9) . . . . ?
O6 C34 N4 C43 -2.4(10) . . . . ?
N3 C34 N4 C43 176.1(5) . . . . ?
C44 C43 N4 C34 -12.2(10) . . . . ?
C48 C43 N4 C34 166.5(6) . . . . ?
O7 C35 N5 C15 -5.8(8) . . . . ?
N6 C35 N5 C15 176.5(4) . . . . ?
C16 C15 N5 C35 163.4(4) . . . . ?
C14 C15 N5 C35 -20.2(7) . . . . ?
O7 C35 N6 C49 8.8(8) . . . . ?
N5 C35 N6 C49 -173.4(5) . . . . ?
C50 C49 N6 C35 -32.9(9) . . . . ?
C54 C49 N6 C35 152.8(8) . . . . ?
O8 C36 N7 C21 -4.5(10) . . . . ?
N8 C36 N7 C21 172.8(5) . . . . ?
C20 C21 N7 C36 11.7(8) . . . . ?
C22 C21 N7 C36 -165.5(5) . . . . ?
O8 C36 N8 C55 10.7(10) . . . . ?
N7 C36 N8 C55 -166.7(5) . . . . ?
C60 C55 N8 C36 -165.8(6) . . . . ?
C56 C55 N8 C36 22.5(10) . . . . ?
C5 C6 O1 C29 -100.0(7) . . . . ?
C1 C6 O1 C29 82.8(7) . . . . ?
C31 C29 O1 C6 171.1(7) 2_666 . . . ?
C7 C12 O2 C30^b 62.1(8) . . . . ?
C11 C12 O2 C30^b -122.4(8) . . . . ?
C7 C12 O2 C30^a 113.8(5) . . . . ?
C11 C12 O2 C30^a -70.6(5) . . . . ?
C32^b C30^b O2 C12 95.1(12) 2_666 . . . ?
C32^a C30^a O2 C12 -104.0(6) 2_666 . . . ?
C13 C18 O3 C31 94.7(5) . . . . ?
C17 C18 O3 C31 -89.1(5) . . . . ?
C29 C31 O3 C18 -170.7(7) 2_666 . . . ?
C23 C24 O4 C32^a -115.7(5) . . . . ?
C19 C24 O4 C32^a 70.7(6) . . . . ?
C23 C24 O4 C32^b -66.8(9) . . . . ?
C19 C24 O4 C32^b 119.6(8) . . . . ?
C30^a C32^a O4 C24 112.4(5) 2_666 . . . ?
C30^b C32^b O4 C24 -122.9(10) 2_666 . . . ?
O_6^b S_6^b C1_6^b C2_6^b 88(2) . . . . ?
O_6^b S_6^b C2_6^b C1_6^b -99.8(16) . . . . ?
